data_7014740
loop_
_publ_author_name
'Traut, Stephan'
'H\"ahnel, Alexander Peter'
'von H\"anisch, Carsten'

_publ_section_title
;
 Dichloro organosilicon bismuthanes as precursors for rare compounds
 with a bismuth-pnictogen or bismuth-tellurium bond.
;
_journal_issue 6
_journal_name_full 'Dalton transactions (Cambridge, England : 2003)'
_journal_page_first 1365
_journal_page_last 1371
_journal_paper_doi 10.1039/c0dt01111h
_journal_volume 40
_journal_year 2011
_chemical_formula_moiety 'C28 H61 Bi2 Cl2 P Si5'
_chemical_formula_sum 'C28 H61 Bi2 Cl2 P Si5'
_chemical_formula_weight 1058.05
_chemical_name_systematic
;
?
;
_space_group_IT_number 14
_symmetry_cell_setting monoclinic
_symmetry_space_group_name_Hall '-P 2yn'
_symmetry_space_group_name_H-M 'P 1 21/n 1'
_atom_sites_solution_hydrogens geom
_atom_sites_solution_primary direct
_atom_sites_solution_secondary difmap
_audit_creation_method SHELXL-97
_cell_angle_alpha 90.00
_cell_angle_beta 97.62(3)
_cell_angle_gamma 90.00
_cell_formula_units_Z 4
_cell_length_a 8.8043(18)
_cell_length_b 24.572(5)
_cell_length_c 19.441(4)
_cell_measurement_reflns_used 1979
_cell_measurement_temperature 180(2)
_cell_measurement_theta_max 26.10
_cell_measurement_theta_min 1.77
_cell_volume 4168.7(15)
_computing_structure_refinement 'SHELXL-97 (Sheldrick, 1997)'
_computing_structure_solution 'SHELXS-97 (Sheldrick, 1990)'
_diffrn_ambient_temperature 180(2)
_diffrn_measured_fraction_theta_full 0.920
_diffrn_measured_fraction_theta_max 0.920
_diffrn_measurement_device_type 'STOE IPDS 2'
_diffrn_measurement_method 'rotation method'
_diffrn_radiation_monochromator graphite
_diffrn_radiation_source 'fine-focus sealed tube'
_diffrn_radiation_type MoK\a
_diffrn_radiation_wavelength 0.71073
_diffrn_reflns_av_R_equivalents 0.0516
_diffrn_reflns_av_sigmaI/netI 0.0394
_diffrn_reflns_limit_h_max 10
_diffrn_reflns_limit_h_min -9
_diffrn_reflns_limit_k_max 29
_diffrn_reflns_limit_k_min -21
_diffrn_reflns_limit_l_max 23
_diffrn_reflns_limit_l_min -23
_diffrn_reflns_number 17874
_diffrn_reflns_theta_full 25.68
_diffrn_reflns_theta_max 25.68
_diffrn_reflns_theta_min 1.34
_exptl_absorpt_coefficient_mu 8.758
_exptl_absorpt_correction_T_max 0.5268
_exptl_absorpt_correction_T_min 0.1817
_exptl_absorpt_correction_type integration
_exptl_crystal_colour red
_exptl_crystal_density_diffrn 1.686
_exptl_crystal_density_method 'not measured'
_exptl_crystal_description plate
_exptl_crystal_F_000 2056
_exptl_crystal_size_max 0.315
_exptl_crystal_size_mid 0.155
_exptl_crystal_size_min 0.075
_refine_diff_density_max 0.782
_refine_diff_density_min -1.166
_refine_diff_density_rms 0.122
_refine_ls_extinction_method none
_refine_ls_goodness_of_fit_ref 1.011
_refine_ls_hydrogen_treatment constr
_refine_ls_matrix_type full
_refine_ls_number_parameters 343
_refine_ls_number_reflns 7284
_refine_ls_number_restraints 0
_refine_ls_restrained_S_all 1.011
_refine_ls_R_factor_all 0.0369
_refine_ls_R_factor_gt 0.0296
_refine_ls_shift/su_max 0.017
_refine_ls_shift/su_mean 0.001
_refine_ls_structure_factor_coef Fsqd
_refine_ls_weighting_details 'calc w=1/[\s^2^(Fo^2^)+(0.0424P)^2^+0.0000P] where P=(Fo^2^+2Fc^2^)/3'
_refine_ls_weighting_scheme calc
_refine_ls_wR_factor_gt 0.0674
_refine_ls_wR_factor_ref 0.0698
_reflns_number_gt 6320
_reflns_number_total 7284
_reflns_threshold_expression >2sigma(I)
_cod_data_source_file C0DT01111H.TXT
_cod_data_source_block e:\traut\crystal\st220\st220ac\p21n
_cod_original_sg_symbol_H-M P2(1)/n
_cod_database_code 7014740

loop_
_symmetry_equiv_pos_as_xyz
'x, y, z'
'-x+1/2, y+1/2, -z+1/2'
'-x, -y, -z'
'x-1/2, -y-1/2, z-1/2'

loop_
_atom_site_label
_atom_site_type_symbol
_atom_site_fract_x
_atom_site_fract_y
_atom_site_fract_z
_atom_site_U_iso_or_equiv
_atom_site_adp_type
_atom_site_occupancy
_atom_site_symmetry_multiplicity
_atom_site_calc_flag
_atom_site_refinement_flags
_atom_site_disorder_assembly
_atom_site_disorder_group
Si1 Si 0.85256(15) 0.36296(5) 0.47069(6) 0.0278(3) Uani 1 1 d . . .
Si2 Si 0.57981(18) 0.19509(6) 0.65179(7) 0.0392(3) Uani 1 1 d . . .
Si3 Si 0.80375(17) 0.09830(5) 0.61809(7) 0.0351(3) Uani 1 1 d . . .
Si4 Si 0.47457(16) 0.14470(6) 0.37614(7) 0.0348(3) Uani 1 1 d . . .
Si5 Si 0.77751(16) 0.09173(5) 0.32787(7) 0.0343(3) Uani 1 1 d . . .
P1 P 0.72785(15) 0.28081(5) 0.46900(6) 0.0292(2) Uani 1 1 d . . .
Cl1 Cl 1.04497(14) 0.17750(5) 0.50374(6) 0.0412(3) Uani 1 1 d . . .
Cl2 Cl 0.62612(18) 0.25643(5) 0.27086(6) 0.0462(3) Uani 1 1 d . . .
Bi1 Bi 0.88050(2) 0.232100(7) 0.577234(9) 0.03263(6) Uani 1 1 d . . .
Bi2 Bi 0.82223(2) 0.221808(7) 0.369396(8) 0.02945(6) Uani 1 1 d . . .
C1 C 0.7580(6) 0.40236(19) 0.3902(2) 0.0351(11) Uani 1 1 d . . .
C2 C 0.5846(6) 0.3885(2) 0.3754(3) 0.0432(13) Uani 1 1 d . . .
H2A H 0.5721 0.3498 0.3638 0.052 Uiso 1 1 calc R . .
H2B H 0.5369 0.4105 0.3364 0.052 Uiso 1 1 calc R . .
H2C H 0.5355 0.3965 0.4167 0.052 Uiso 1 1 calc R . .
C3 C 0.8285(7) 0.3892(2) 0.3243(2) 0.0420(12) Uani 1 1 d . . .
H3A H 0.7785 0.4111 0.2857 0.050 Uiso 1 1 calc R . .
H3B H 0.8138 0.3504 0.3133 0.050 Uiso 1 1 calc R . .
H3C H 0.9383 0.3975 0.3318 0.050 Uiso 1 1 calc R . .
C4 C 0.7717(8) 0.4641(2) 0.4031(3) 0.0475(14) Uani 1 1 d . . .
H4C H 0.8802 0.4742 0.4122 0.057 Uiso 1 1 calc R . .
H4B H 0.7205 0.4738 0.4432 0.057 Uiso 1 1 calc R . .
H4A H 0.7232 0.4836 0.3620 0.057 Uiso 1 1 calc R . .
C5 C 1.0743(6) 0.36166(19) 0.4800(2) 0.0321(10) Uani 1 1 d . . .
C6 C 1.1314(6) 0.3215(2) 0.4288(3) 0.0445(12) Uani 1 1 d . . .
H6A H 1.2437 0.3209 0.4356 0.053 Uiso 1 1 calc R . .
H6B H 1.0944 0.3328 0.3812 0.053 Uiso 1 1 calc R . .
H6C H 1.0925 0.2850 0.4370 0.053 Uiso 1 1 calc R . .
C7 C 1.1388(7) 0.4179(2) 0.4652(3) 0.0420(12) Uani 1 1 d . . .
H7A H 1.1022 0.4285 0.4172 0.050 Uiso 1 1 calc R . .
H7B H 1.2510 0.4164 0.4718 0.050 Uiso 1 1 calc R . .
H7C H 1.1044 0.4447 0.4971 0.050 Uiso 1 1 calc R . .
C8 C 1.1456(7) 0.3436(2) 0.5533(3) 0.0441(13) Uani 1 1 d . . .
H8A H 1.2576 0.3444 0.5564 0.053 Uiso 1 1 calc R . .
H8B H 1.1120 0.3065 0.5621 0.053 Uiso 1 1 calc R . .
H8C H 1.1124 0.3683 0.5879 0.053 Uiso 1 1 calc R . .
C9 C 0.7825(6) 0.39804(19) 0.5477(2) 0.0339(11) Uani 1 1 d . . .
C10 C 0.6290(6) 0.3924(2) 0.5581(3) 0.0400(12) Uani 1 1 d . . .
H10A H 0.5654 0.3674 0.5303 0.048 Uiso 1 1 calc R . .
C11 C 0.5676(7) 0.4227(2) 0.6082(3) 0.0498(14) Uani 1 1 d . . .
H11A H 0.4630 0.4184 0.6142 0.060 Uiso 1 1 calc R . .
C12 C 0.6596(8) 0.4591(2) 0.6495(3) 0.0513(15) Uani 1 1 d . . .
H12A H 0.6175 0.4801 0.6833 0.062 Uiso 1 1 calc R . .
C13 C 0.8102(8) 0.4647(2) 0.6414(3) 0.0450(13) Uani 1 1 d . . .
H13A H 0.8731 0.4891 0.6706 0.054 Uiso 1 1 calc R . .
C14 C 0.8731(7) 0.4352(2) 0.5907(2) 0.0384(11) Uani 1 1 d . . .
H14A H 0.9778 0.4401 0.5851 0.046 Uiso 1 1 calc R . .
C15 C 0.7083(6) 0.16538(19) 0.5910(2) 0.0327(10) Uani 1 1 d . . .
H15A H 0.6445 0.1596 0.5451 0.039 Uiso 1 1 calc R . .
C16 C 0.3973(7) 0.1572(3) 0.6462(3) 0.0614(18) Uani 1 1 d . . .
H16A H 0.4182 0.1191 0.6590 0.074 Uiso 1 1 calc R . .
H16B H 0.3444 0.1590 0.5986 0.074 Uiso 1 1 calc R . .
H16C H 0.3324 0.1734 0.6780 0.074 Uiso 1 1 calc R . .
C17 C 0.6834(8) 0.1967(3) 0.7423(3) 0.0531(15) Uani 1 1 d . . .
H17A H 0.7757 0.2192 0.7434 0.064 Uiso 1 1 calc R . .
H17B H 0.7124 0.1596 0.7572 0.064 Uiso 1 1 calc R . .
H17C H 0.6163 0.2123 0.7736 0.064 Uiso 1 1 calc R . .
C18 C 0.5289(10) 0.2670(3) 0.6291(4) 0.0652(19) Uani 1 1 d . . .
H18A H 0.4752 0.2687 0.5816 0.078 Uiso 1 1 calc R . .
H18B H 0.6225 0.2890 0.6322 0.078 Uiso 1 1 calc R . .
H18C H 0.4622 0.2813 0.6614 0.078 Uiso 1 1 calc R . .
C19 C 0.9917(7) 0.1102(2) 0.6721(3) 0.0488(14) Uani 1 1 d . . .
H19A H 0.9759 0.1310 0.7136 0.059 Uiso 1 1 calc R . .
H19B H 1.0587 0.1308 0.6451 0.059 Uiso 1 1 calc R . .
H19C H 1.0395 0.0752 0.6859 0.059 Uiso 1 1 calc R . .
C20 C 0.6843(8) 0.0560(3) 0.6699(3) 0.0591(16) Uani 1 1 d . . .
H20A H 0.5856 0.0481 0.6421 0.071 Uiso 1 1 calc R . .
H20B H 0.6670 0.0758 0.7119 0.071 Uiso 1 1 calc R . .
H20C H 0.7376 0.0218 0.6830 0.071 Uiso 1 1 calc R . .
C21 C 0.8316(8) 0.0557(2) 0.5418(3) 0.0510(15) Uani 1 1 d . . .
H21C H 0.8811 0.0214 0.5577 0.061 Uiso 1 1 calc R . .
H21B H 0.8966 0.0751 0.5128 0.061 Uiso 1 1 calc R . .
H21A H 0.7320 0.0480 0.5147 0.061 Uiso 1 1 calc R . .
C22 C 0.6911(5) 0.14350(18) 0.3827(2) 0.0295(9) Uani 1 1 d . . .
H22A H 0.7262 0.1320 0.4315 0.035 Uiso 1 1 calc R . .
C23 C 0.3808(7) 0.1337(3) 0.2851(3) 0.0526(15) Uani 1 1 d . . .
H23A H 0.4120 0.0983 0.2684 0.063 Uiso 1 1 calc R . .
H23B H 0.4119 0.1626 0.2552 0.063 Uiso 1 1 calc R . .
H23C H 0.2692 0.1344 0.2840 0.063 Uiso 1 1 calc R . .
C24 C 0.4189(7) 0.0882(2) 0.4326(3) 0.0471(13) Uani 1 1 d . . .
H24A H 0.4660 0.0944 0.4806 0.057 Uiso 1 1 calc R . .
H24B H 0.4545 0.0534 0.4160 0.057 Uiso 1 1 calc R . .
H24C H 0.3072 0.0874 0.4308 0.057 Uiso 1 1 calc R . .
C25 C 0.3918(6) 0.2078(2) 0.4074(3) 0.0432(12) Uani 1 1 d . . .
H25A H 0.4206 0.2388 0.3802 0.052 Uiso 1 1 calc R . .
H25B H 0.4311 0.2134 0.4564 0.052 Uiso 1 1 calc R . .
H25C H 0.2799 0.2047 0.4021 0.052 Uiso 1 1 calc R . .
C26 C 0.6946(8) 0.0227(2) 0.3339(4) 0.0535(15) Uani 1 1 d . . .
H26A H 0.5840 0.0240 0.3186 0.064 Uiso 1 1 calc R . .
H26B H 0.7131 0.0100 0.3821 0.064 Uiso 1 1 calc R . .
H26C H 0.7429 -0.0024 0.3042 0.064 Uiso 1 1 calc R . .
C27 C 0.7511(7) 0.1125(3) 0.2342(3) 0.0508(14) Uani 1 1 d . . .
H27A H 0.8013 0.1476 0.2294 0.061 Uiso 1 1 calc R . .
H27B H 0.6414 0.1157 0.2176 0.061 Uiso 1 1 calc R . .
H27C H 0.7967 0.0849 0.2068 0.061 Uiso 1 1 calc R . .
C28 C 0.9892(7) 0.0852(2) 0.3561(3) 0.0493(14) Uani 1 1 d . . .
H28A H 1.0071 0.0736 0.4048 0.059 Uiso 1 1 calc R . .
H28B H 1.0387 0.1205 0.3513 0.059 Uiso 1 1 calc R . .
H28C H 1.0322 0.0582 0.3271 0.059 Uiso 1 1 calc R . .

loop_
_atom_site_aniso_label
_atom_site_aniso_U_11
_atom_site_aniso_U_22
_atom_site_aniso_U_33
_atom_site_aniso_U_23
_atom_site_aniso_U_13
_atom_site_aniso_U_12
Si1 0.0321(6) 0.0237(6) 0.0280(6) -0.0022(4) 0.0058(5) -0.0013(5)
Si2 0.0391(8) 0.0456(8) 0.0348(7) 0.0042(6) 0.0124(6) 0.0006(7)
Si3 0.0366(7) 0.0315(7) 0.0363(7) 0.0059(5) 0.0011(6) -0.0036(6)
Si4 0.0293(7) 0.0361(7) 0.0391(7) -0.0064(5) 0.0050(6) -0.0022(6)
Si5 0.0351(7) 0.0289(6) 0.0405(7) -0.0063(5) 0.0106(6) -0.0018(6)
P1 0.0324(6) 0.0256(5) 0.0303(5) -0.0007(4) 0.0066(5) -0.0023(5)
Cl1 0.0331(6) 0.0458(7) 0.0453(6) 0.0071(5) 0.0075(5) 0.0041(5)
Cl2 0.0589(8) 0.0402(6) 0.0369(6) 0.0045(5) -0.0037(6) 0.0015(6)
Bi1 0.03660(11) 0.03207(10) 0.02901(10) 0.00201(6) 0.00356(7) -0.00742(7)
Bi2 0.03264(10) 0.02632(9) 0.03002(9) -0.00176(6) 0.00651(7) -0.00334(7)
C1 0.045(3) 0.029(2) 0.031(2) -0.0013(18) 0.003(2) 0.002(2)
C2 0.045(3) 0.043(3) 0.040(3) 0.003(2) -0.001(2) 0.004(2)
C3 0.049(3) 0.044(3) 0.032(2) 0.003(2) 0.003(2) -0.004(3)
C4 0.064(4) 0.030(3) 0.047(3) 0.002(2) 0.001(3) 0.003(3)
C5 0.029(2) 0.031(2) 0.037(2) 0.0012(19) 0.009(2) -0.004(2)
C6 0.036(3) 0.041(3) 0.057(3) -0.010(2) 0.012(2) 0.000(2)
C7 0.045(3) 0.034(3) 0.050(3) -0.003(2) 0.014(2) -0.009(2)
C8 0.040(3) 0.043(3) 0.048(3) 0.005(2) 0.000(2) -0.005(2)
C9 0.049(3) 0.026(2) 0.027(2) 0.0027(17) 0.007(2) 0.001(2)
C10 0.043(3) 0.039(3) 0.039(3) -0.006(2) 0.010(2) 0.000(2)
C11 0.051(3) 0.049(3) 0.054(3) -0.008(3) 0.020(3) 0.002(3)
C12 0.073(4) 0.039(3) 0.045(3) -0.005(2) 0.019(3) 0.007(3)
C13 0.069(4) 0.032(3) 0.035(3) -0.003(2) 0.009(3) -0.004(3)
C14 0.052(3) 0.032(2) 0.034(2) -0.0026(19) 0.013(2) -0.005(2)
C15 0.034(3) 0.033(2) 0.031(2) 0.0029(18) 0.0024(19) -0.006(2)
C16 0.038(3) 0.095(5) 0.053(3) 0.005(3) 0.014(3) -0.008(3)
C17 0.059(4) 0.065(4) 0.038(3) -0.004(3) 0.017(3) -0.003(3)
C18 0.080(5) 0.062(4) 0.058(4) 0.011(3) 0.027(4) 0.023(4)
C19 0.047(3) 0.049(3) 0.047(3) 0.008(2) -0.005(3) 0.001(3)
C20 0.069(4) 0.044(3) 0.067(4) 0.018(3) 0.020(3) -0.011(3)
C21 0.065(4) 0.035(3) 0.053(3) 0.005(2) 0.006(3) 0.008(3)
C22 0.027(2) 0.028(2) 0.034(2) -0.0019(18) 0.0057(19) -0.0021(19)
C23 0.041(3) 0.067(4) 0.048(3) -0.014(3) -0.002(3) 0.002(3)
C24 0.035(3) 0.047(3) 0.061(3) -0.003(3) 0.012(3) -0.009(2)
C25 0.029(3) 0.045(3) 0.056(3) -0.005(2) 0.009(2) 0.005(2)
C26 0.054(4) 0.034(3) 0.077(4) -0.012(3) 0.022(3) -0.005(3)
C27 0.057(4) 0.063(4) 0.035(3) -0.009(2) 0.015(3) 0.002(3)
C28 0.040(3) 0.043(3) 0.066(4) -0.005(3) 0.010(3) 0.008(3)

loop_
_atom_type_symbol
_atom_type_description
_atom_type_scat_dispersion_real
_atom_type_scat_dispersion_imag
_atom_type_scat_source
C C 0.0033 0.0016 'International Tables Vol C Tables 4.2.6.8 and 6.1.1.4'
H H 0.0000 0.0000 'International Tables Vol C Tables 4.2.6.8 and 6.1.1.4'
Si Si 0.0817 0.0704 'International Tables Vol C Tables 4.2.6.8 and 6.1.1.4'
P P 0.1023 0.0942 'International Tables Vol C Tables 4.2.6.8 and 6.1.1.4'
Cl Cl 0.1484 0.1585 'International Tables Vol C Tables 4.2.6.8 and 6.1.1.4'
Bi Bi -4.1077 10.2566 'International Tables Vol C Tables 4.2.6.8 and 6.1.1.4'

loop_
_geom_angle_atom_site_label_1
_geom_angle_atom_site_label_2
_geom_angle_atom_site_label_3
_geom_angle
_geom_angle_site_symmetry_1
_geom_angle_site_symmetry_3
_geom_angle_publ_flag
C9 Si1 C1 105.1(2) . . ?
C9 Si1 C5 111.3(2) . . ?
C1 Si1 C5 113.9(2) . . ?
C9 Si1 P1 101.87(17) . . ?
C1 Si1 P1 105.97(16) . . ?
C5 Si1 P1 117.46(15) . . ?
C16 Si2 C18 106.5(4) . . ?
C16 Si2 C17 112.2(3) . . ?
C18 Si2 C17 105.9(3) . . ?
C16 Si2 C15 110.9(3) . . ?
C18 Si2 C15 111.3(3) . . ?
C17 Si2 C15 109.8(3) . . ?
C21 Si3 C19 109.7(3) . . ?
C21 Si3 C20 105.1(3) . . ?
C19 Si3 C20 107.8(3) . . ?
C21 Si3 C15 111.7(2) . . ?
C19 Si3 C15 110.4(2) . . ?
C20 Si3 C15 112.0(3) . . ?
C25 Si4 C23 106.8(3) . . ?
C25 Si4 C24 106.5(3) . . ?
C23 Si4 C24 109.3(3) . . ?
C25 Si4 C22 115.3(2) . . ?
C23 Si4 C22 112.1(3) . . ?
C24 Si4 C22 106.8(2) . . ?
C26 Si5 C27 108.1(3) . . ?
C26 Si5 C28 106.7(3) . . ?
C27 Si5 C28 107.3(3) . . ?
C26 Si5 C22 112.9(3) . . ?
C27 Si5 C22 111.0(2) . . ?
C28 Si5 C22 110.6(2) . . ?
Si1 P1 Bi1 101.30(5) . . ?
Si1 P1 Bi2 107.27(6) . . ?
Bi1 P1 Bi2 99.19(4) . . ?
C15 Bi1 Cl1 97.12(14) . . ?
C15 Bi1 P1 98.30(12) . . ?
Cl1 Bi1 P1 93.39(4) . . ?
C22 Bi2 Cl2 93.68(12) . . ?
C22 Bi2 P1 99.64(13) . . ?
Cl2 Bi2 P1 96.91(4) . . ?
C3 C1 C4 108.2(5) . . ?
C3 C1 C2 107.2(4) . . ?
C4 C1 C2 107.5(5) . . ?
C3 C1 Si1 113.1(4) . . ?
C4 C1 Si1 110.3(3) . . ?
C2 C1 Si1 110.4(3) . . ?
C6 C5 C7 107.3(4) . . ?
C6 C5 C8 106.6(4) . . ?
C7 C5 C8 108.5(4) . . ?
C6 C5 Si1 111.3(3) . . ?
C7 C5 Si1 111.1(3) . . ?
C8 C5 Si1 111.8(4) . . ?
C10 C9 C14 117.3(5) . . ?
C10 C9 Si1 119.3(4) . . ?
C14 C9 Si1 122.9(4) . . ?
C11 C10 C9 121.4(5) . . ?
C12 C11 C10 119.9(6) . . ?
C13 C12 C11 120.0(6) . . ?
C12 C13 C14 120.8(5) . . ?
C13 C14 C9 120.6(6) . . ?
Si2 C15 Si3 116.3(3) . . ?
Si2 C15 Bi1 105.0(2) . . ?
Si3 C15 Bi1 112.5(2) . . ?
Si5 C22 Si4 116.8(2) . . ?
Si5 C22 Bi2 105.0(2) . . ?
Si4 C22 Bi2 120.0(2) . . ?

loop_
_geom_bond_atom_site_label_1
_geom_bond_atom_site_label_2
_geom_bond_distance
_geom_bond_site_symmetry_2
_geom_bond_publ_flag
Si1 C9 1.899(5) . ?
Si1 C1 1.932(5) . ?
Si1 C5 1.937(5) . ?
Si1 P1 2.2958(17) . ?
Si2 C16 1.848(7) . ?
Si2 C18 1.863(7) . ?
Si2 C17 1.872(6) . ?
Si2 C15 1.888(6) . ?
Si3 C21 1.858(6) . ?
Si3 C19 1.862(6) . ?
Si3 C20 1.866(6) . ?
Si3 C15 1.893(5) . ?
Si4 C25 1.850(6) . ?
Si4 C23 1.871(5) . ?
Si4 C24 1.874(6) . ?
Si4 C22 1.894(5) . ?
Si5 C26 1.857(6) . ?
Si5 C27 1.875(5) . ?
Si5 C28 1.879(6) . ?
Si5 C22 1.883(5) . ?
P1 Bi1 2.6299(13) . ?
P1 Bi2 2.6399(13) . ?
Cl1 Bi1 2.5468(15) . ?
Cl2 Bi2 2.5490(14) . ?
Bi1 C15 2.273(5) . ?
Bi2 C22 2.276(5) . ?
C1 C3 1.531(7) . ?
C1 C4 1.540(7) . ?
C1 C2 1.553(8) . ?
C5 C6 1.533(7) . ?
C5 C7 1.536(7) . ?
C5 C8 1.545(7) . ?
C9 C10 1.400(8) . ?
C9 C14 1.411(7) . ?
C10 C11 1.390(8) . ?
C11 C12 1.389(8) . ?
C12 C13 1.363(9) . ?
C13 C14 1.397(8) . ?

loop_
_geom_torsion_atom_site_label_1
_geom_torsion_atom_site_label_2
_geom_torsion_atom_site_label_3
_geom_torsion_atom_site_label_4
_geom_torsion
_geom_torsion_site_symmetry_1
_geom_torsion_site_symmetry_2
_geom_torsion_site_symmetry_3
_geom_torsion_site_symmetry_4
_geom_torsion_publ_flag
C9 Si1 P1 Bi1 -73.10(16) . . . . ?
C1 Si1 P1 Bi1 177.23(18) . . . . ?
C5 Si1 P1 Bi1 48.69(17) . . . . ?
C9 Si1 P1 Bi2 -176.55(15) . . . . ?
C1 Si1 P1 Bi2 73.77(18) . . . . ?
C5 Si1 P1 Bi2 -54.76(17) . . . . ?
Si1 P1 Bi1 C15 163.30(14) . . . . ?
Bi2 P1 Bi1 C15 -86.88(14) . . . . ?
Si1 P1 Bi1 Cl1 -99.00(6) . . . . ?
Bi2 P1 Bi1 Cl1 10.82(5) . . . . ?
Si1 P1 Bi2 C22 177.68(12) . . . . ?
Bi1 P1 Bi2 C22 72.71(12) . . . . ?
Si1 P1 Bi2 Cl2 -87.38(6) . . . . ?
Bi1 P1 Bi2 Cl2 167.65(4) . . . . ?
C9 Si1 C1 C3 166.5(4) . . . . ?
C5 Si1 C1 C3 44.5(4) . . . . ?
P1 Si1 C1 C3 -86.1(4) . . . . ?
C9 Si1 C1 C4 45.2(5) . . . . ?
C5 Si1 C1 C4 -76.8(5) . . . . ?
P1 Si1 C1 C4 152.6(4) . . . . ?
C9 Si1 C1 C2 -73.4(4) . . . . ?
C5 Si1 C1 C2 164.6(3) . . . . ?
P1 Si1 C1 C2 34.0(4) . . . . ?
C9 Si1 C5 C6 165.5(3) . . . . ?
C1 Si1 C5 C6 -76.0(4) . . . . ?
P1 Si1 C5 C6 48.7(4) . . . . ?
C9 Si1 C5 C7 -75.0(4) . . . . ?
C1 Si1 C5 C7 43.5(4) . . . . ?
P1 Si1 C5 C7 168.2(3) . . . . ?
C9 Si1 C5 C8 46.4(4) . . . . ?
C1 Si1 C5 C8 164.9(3) . . . . ?
P1 Si1 C5 C8 -70.4(4) . . . . ?
C1 Si1 C9 C10 70.5(4) . . . . ?
C5 Si1 C9 C10 -165.8(4) . . . . ?
P1 Si1 C9 C10 -39.9(4) . . . . ?
C1 Si1 C9 C14 -101.7(4) . . . . ?
C5 Si1 C9 C14 22.0(5) . . . . ?
P1 Si1 C9 C14 148.0(4) . . . . ?
C14 C9 C10 C11 0.8(8) . . . . ?
Si1 C9 C10 C11 -171.8(4) . . . . ?
C9 C10 C11 C12 -0.5(9) . . . . ?
C10 C11 C12 C13 -0.8(9) . . . . ?
C11 C12 C13 C14 1.6(9) . . . . ?
C12 C13 C14 C9 -1.2(8) . . . . ?
C10 C9 C14 C13 0.0(7) . . . . ?
Si1 C9 C14 C13 172.3(4) . . . . ?
C16 Si2 C15 Si3 -74.1(3) . . . . ?
C18 Si2 C15 Si3 167.5(3) . . . . ?
C17 Si2 C15 Si3 50.5(4) . . . . ?
C16 Si2 C15 Bi1 160.9(3) . . . . ?
C18 Si2 C15 Bi1 42.5(4) . . . . ?
C17 Si2 C15 Bi1 -74.5(3) . . . . ?
C21 Si3 C15 Si2 148.1(3) . . . . ?
C19 Si3 C15 Si2 -89.6(3) . . . . ?
C20 Si3 C15 Si2 30.6(4) . . . . ?
C21 Si3 C15 Bi1 -90.7(3) . . . . ?
C19 Si3 C15 Bi1 31.6(3) . . . . ?
C20 Si3 C15 Bi1 151.7(3) . . . . ?
Cl1 Bi1 C15 Si2 175.36(16) . . . . ?
P1 Bi1 C15 Si2 -90.14(18) . . . . ?
Cl1 Bi1 C15 Si3 47.9(2) . . . . ?
P1 Bi1 C15 Si3 142.4(2) . . . . ?
C26 Si5 C22 Si4 -47.2(4) . . . . ?
C27 Si5 C22 Si4 74.3(3) . . . . ?
C28 Si5 C22 Si4 -166.7(3) . . . . ?
C26 Si5 C22 Bi2 177.1(2) . . . . ?
C27 Si5 C22 Bi2 -61.3(3) . . . . ?
C28 Si5 C22 Bi2 57.7(3) . . . . ?
C25 Si4 C22 Si5 -161.5(3) . . . . ?
C23 Si4 C22 Si5 -39.2(4) . . . . ?
C24 Si4 C22 Si5 80.4(3) . . . . ?
C25 Si4 C22 Bi2 -32.8(3) . . . . ?
C23 Si4 C22 Bi2 89.6(3) . . . . ?
C24 Si4 C22 Bi2 -150.8(3) . . . . ?
Cl2 Bi2 C22 Si5 94.04(18) . . . . ?
P1 Bi2 C22 Si5 -168.31(16) . . . . ?
Cl2 Bi2 C22 Si4 -39.9(2) . . . . ?
P1 Bi2 C22 Si4 57.8(2) . . . . ?

loop_
_cod_related_entry_id
_cod_related_entry_database
_cod_related_entry_code
1 ChemSpider 30652778
